data_4101578
loop_
_publ_author_name
'Pan, Shilie'
'Smit, Jared P'
'Watkins, Byron'
'Marvel, Michael R'
'Stern, Charlotte L'
'Poeppelmeier, Kenneth R'

_publ_section_title
;
 Synthesis, crystal structure, and nonlinear optical properties of
 Li6CuB4O10: a congruently melting compound with isolated [CuB4O10]6-
 units.
;
_journal_issue 35
_journal_name_full 'Journal of the American Chemical Society'
_journal_page_first 11631
_journal_page_last 11634
_journal_paper_doi 10.1021/ja0633114
_journal_volume 128
_journal_year 2006
_chemical_formula_sum 'B4 Cu Li6 O10'
_chemical_formula_weight 308.42
_chemical_name_systematic
; 
 ? 
;
_space_group_IT_number 1
_symmetry_cell_setting triclinic
_symmetry_space_group_name_Hall 'P 1'
_symmetry_space_group_name_H-M 'P 1'
_atom_sites_solution_hydrogens none
_atom_sites_solution_primary direct
_atom_sites_solution_secondary difmap
_audit_creation_method SHELXL-97
_cell_angle_alpha 83.369(2)
_cell_angle_beta 71.623(2)
_cell_angle_gamma 73.364(2)
_cell_formula_units_Z 1
_cell_length_a 4.8131(6)
_cell_length_b 6.4288(8)
_cell_length_c 7.0223(9)
_cell_measurement_reflns_used 1194
_cell_measurement_temperature 153(2)
_cell_measurement_theta_max 28.7
_cell_measurement_theta_min 3.06
_cell_volume 197.50(4)
_computing_cell_refinement 'Bruker SMART'
_computing_data_collection 'Bruker SMART'
_computing_data_reduction 'Bruker SMART'
_computing_molecular_graphics 'Bruker SHELXTL'
_computing_publication_material 'Bruker SHELXTL'
_computing_structure_refinement 'SHELXL-97 (Sheldrick, 1997)'
_computing_structure_solution 'SHELXS-97 (Sheldrick, 1990)'
_diffrn_ambient_temperature 153(2)
_diffrn_measured_fraction_theta_full 0.997
_diffrn_measured_fraction_theta_max 0.890
_diffrn_measurement_device_type 'CCD area detector'
_diffrn_measurement_method 'phi and omega scans'
_diffrn_radiation_monochromator graphite
_diffrn_radiation_source 'fine-focus sealed tube'
_diffrn_radiation_type MoK\a
_diffrn_radiation_wavelength 0.71073
_diffrn_reflns_av_R_equivalents 0.0145
_diffrn_reflns_av_sigmaI/netI 0.0424
_diffrn_reflns_limit_h_max 6
_diffrn_reflns_limit_h_min -6
_diffrn_reflns_limit_k_max 8
_diffrn_reflns_limit_k_min -8
_diffrn_reflns_limit_l_max 9
_diffrn_reflns_limit_l_min -9
_diffrn_reflns_number 1851
_diffrn_reflns_theta_full 25.00
_diffrn_reflns_theta_max 28.70
_diffrn_reflns_theta_min 3.06
_exptl_absorpt_coefficient_mu 2.808
_exptl_absorpt_correction_T_max 0.94653
_exptl_absorpt_correction_T_min 0.76635
_exptl_absorpt_correction_type numerical
_exptl_absorpt_process_details 'face indexed'
_exptl_crystal_colour blue
_exptl_crystal_density_diffrn 2.593
_exptl_crystal_density_meas ?
_exptl_crystal_density_method .
_exptl_crystal_description tabular
_exptl_crystal_F_000 147
_exptl_crystal_size_max 0.14
_exptl_crystal_size_mid 0.06
_exptl_crystal_size_min 0.02
_refine_diff_density_max 2.244
_refine_diff_density_min -0.957
_refine_diff_density_rms 0.172
_refine_ls_abs_structure_details 'Flack H D (1983), Acta Cryst. A39, 876-881'
_refine_ls_abs_structure_Flack 0.48(5)
_refine_ls_extinction_method none
_refine_ls_goodness_of_fit_ref 1.084
_refine_ls_hydrogen_treatment none
_refine_ls_matrix_type full
_refine_ls_number_parameters 191
_refine_ls_number_reflns 1592
_refine_ls_number_restraints 3
_refine_ls_restrained_S_all 1.082
_refine_ls_R_factor_all 0.0625
_refine_ls_R_factor_gt 0.0546
_refine_ls_shift/su_max 1.582
_refine_ls_shift/su_mean 0.082
_refine_ls_structure_factor_coef Fsqd
_refine_ls_weighting_details 'calc w=1/[\s^2^(Fo^2^)+(0.0800P)^2^+1.1285P] where P=(Fo^2^+2Fc^2^)/3'
_refine_ls_weighting_scheme calc
_refine_ls_wR_factor_gt 0.1369
_refine_ls_wR_factor_ref 0.1471
_reflns_number_gt 1419
_reflns_number_total 1592
_reflns_threshold_expression >2sigma(I)
_cod_data_source_file ja0633114si20060511_042217.cif
_cod_data_source_block s34abs
_cod_depositor_comments
;
The following automatic conversions were performed:
'_symmetry_cell_setting' value 'Triclinic' changed to 'triclinic'
according to '/home/saulius/struct/CIF-dictionaries/cif_core.dic'
dictionary named 'cif_core.dic' version 2.4.1 from 2010-06-29.

Automatic conversion script
Id: cif_fix_enum 1527 2010-12-29 10:47:43Z saulius 
;
_cod_original_sg_symbol_H-M P1
_cod_database_code 4101578

loop_
_symmetry_equiv_pos_as_xyz
'x, y, z'

loop_
_atom_site_label
_atom_site_type_symbol
_atom_site_fract_x
_atom_site_fract_y
_atom_site_fract_z
_atom_site_U_iso_or_equiv
_atom_site_adp_type
_atom_site_occupancy
_atom_site_symmetry_multiplicity
_atom_site_calc_flag
Li1 Li 0.463(3) 0.6382(17) 0.2626(16) 0.010(2) Uani 1 1 d
Li2 Li 0.540(3) 0.1516(19) 0.2228(16) 0.010(2) Uani 1 1 d
Li3 Li -0.147(4) 0.335(3) 0.442(3) 0.044(5) Uani 1 1 d
Li4 Li 0.963(4) -0.129(3) 0.322(3) 0.040(4) Uani 1 1 d
Li5 Li -0.255(5) 0.867(3) 0.952(4) 0.050(5) Uani 1 1 d
Li6 Li 0.883(5) -0.044(4) 0.664(3) 0.056(5) Uani 1 1 d
Cu1 Cu 0.7553(6) 0.3216(5) 0.8425(4) 0.0251(3) Uani 1 1 d
B1 B 0.120(3) 0.537(2) 0.070(2) 0.007(3) Uani 1 1 d
B2 B 0.270(3) 0.610(3) 0.686(3) 0.015(3) Uani 1 1 d
B3 B 0.375(4) 0.103(3) 0.622(3) 0.017(3) Uani 1 1 d
B4 B 0.211(3) 0.035(3) 0.999(2) 0.011(3) Uani 1 1 d
O1 O 0.109(2) 0.2048(17) 0.6037(14) 0.014(2) Uani 1 1 d
O2 O 0.918(2) 0.105(2) 0.0121(16) 0.022(2) Uani 1 1 d
O3 O 0.4212(19) 0.4385(17) 0.0740(14) 0.012(2) Uani 1 1 d
O4 O 0.577(3) 0.507(2) 0.6504(16) 0.038(3) Uani 1 1 d
O5 O 0.0787(18) 0.6033(14) 0.8779(12) 0.0075(19) Uani 1 1 d
O6 O -0.122(3) 0.584(3) 0.2275(18) 0.034(3) Uani 1 1 d
O7 O 0.169(2) 0.7060(18) 0.5337(15) 0.011(2) Uani 1 1 d
O8 O 0.336(2) -0.0561(18) 0.1472(15) 0.018(2) Uani 1 1 d
O9 O 0.448(2) 0.0307(16) 0.8054(13) 0.012(2) Uani 1 1 d
O10 O 0.627(2) 0.050(3) 0.4577(18) 0.031(4) Uani 1 1 d

loop_
_atom_site_aniso_label
_atom_site_aniso_U_11
_atom_site_aniso_U_22
_atom_site_aniso_U_33
_atom_site_aniso_U_23
_atom_site_aniso_U_13
_atom_site_aniso_U_12
Li1 0.014(6) 0.003(4) 0.000(5) 0.005(4) 0.008(4) 0.004(4)
Li2 0.018(6) 0.006(5) 0.000(5) 0.005(4) -0.002(4) 0.004(5)
Li3 0.038(10) 0.039(10) 0.040(10) 0.007(8) -0.015(8) 0.012(8)
Li4 0.022(8) 0.038(9) 0.047(10) 0.001(8) 0.001(7) -0.002(7)
Li5 0.031(10) 0.042(10) 0.068(14) -0.002(10) -0.014(9) 0.002(8)
Li6 0.045(12) 0.060(13) 0.051(13) 0.007(10) -0.009(10) -0.005(10)
Cu1 0.0120(4) 0.0287(5) 0.0142(4) 0.0135(3) 0.0046(3) 0.0113(3)
B1 0.000(5) 0.013(7) 0.007(6) 0.005(5) -0.008(4) 0.005(5)
B2 0.006(6) 0.011(6) 0.021(8) 0.006(6) -0.003(5) 0.006(5)
B3 0.021(7) 0.012(7) 0.011(7) -0.002(5) 0.008(5) -0.009(6)
B4 0.010(5) 0.019(7) 0.001(6) 0.001(5) 0.006(4) -0.007(5)
O1 0.009(4) 0.016(5) 0.008(5) 0.001(4) 0.004(3) 0.002(4)
O2 0.007(4) 0.036(5) 0.010(4) 0.012(3) 0.001(3) 0.006(3)
O3 0.003(4) 0.017(5) 0.016(5) -0.004(4) -0.007(3) 0.006(3)
O4 0.019(5) 0.047(7) 0.009(4) 0.023(4) 0.012(3) 0.025(4)
O5 0.002(3) 0.008(4) 0.000(4) -0.008(3) 0.008(3) 0.010(3)
O6 0.010(5) 0.075(10) 0.008(6) 0.016(5) -0.002(4) -0.005(6)
O7 0.008(4) 0.015(5) 0.005(4) 0.006(4) 0.004(3) -0.003(4)
O8 0.023(5) 0.011(5) 0.010(5) -0.003(4) -0.005(4) 0.013(4)
O9 0.013(4) 0.017(5) 0.012(5) 0.013(4) -0.012(4) -0.008(4)
O10 0.003(5) 0.059(10) 0.010(6) -0.003(6) 0.001(4) 0.021(5)

loop_
_atom_type_symbol
_atom_type_description
_atom_type_scat_dispersion_real
_atom_type_scat_dispersion_imag
_atom_type_scat_source
Li Li -0.0003 0.0001 'International Tables Vol C Tables 4.2.6.8 and 6.1.1.4'
B B 0.0013 0.0007 'International Tables Vol C Tables 4.2.6.8 and 6.1.1.4'
O O 0.0106 0.0060 'International Tables Vol C Tables 4.2.6.8 and 6.1.1.4'
Cu Cu 0.3201 1.2651 'International Tables Vol C Tables 4.2.6.8 and 6.1.1.4'

loop_
_geom_angle_atom_site_label_1
_geom_angle_atom_site_label_2
_geom_angle_atom_site_label_3
_geom_angle
_geom_angle_site_symmetry_1
_geom_angle_site_symmetry_3
O6 Li1 O7 119.6(8) 1_655 .
O6 Li1 O8 105.4(8) 1_655 1_565
O7 Li1 O8 94.3(6) . 1_565
O6 Li1 O3 106.3(7) 1_655 .
O7 Li1 O3 122.6(7) . .
O8 Li1 O3 105.2(7) 1_565 .
O6 Li1 Li4 152.7(9) 1_655 1_465
O7 Li1 Li4 55.7(6) . 1_465
O8 Li1 Li4 52.5(6) 1_565 1_465
O3 Li1 Li4 96.0(7) . 1_465
O6 Li1 B1 135.8(7) 1_655 .
O7 Li1 B1 101.5(6) . .
O8 Li1 B1 85.3(6) 1_565 .
O3 Li1 B1 31.2(4) . .
Li4 Li1 B1 64.9(7) 1_465 .
O6 Li1 Li5 66.5(7) 1_655 1_654
O7 Li1 Li5 135.8(7) . 1_654
O8 Li1 Li5 46.7(6) 1_565 1_654
O3 Li1 Li5 92.0(7) . 1_654
Li4 Li1 Li5 97.9(7) 1_465 1_654
B1 Li1 Li5 95.6(7) . 1_654
O6 Li1 Li3 48.1(7) 1_655 1_655
O7 Li1 Li3 88.8(6) . 1_655
O8 Li1 Li3 149.0(8) 1_565 1_655
O3 Li1 Li3 98.8(6) . 1_655
Li4 Li1 Li3 143.9(8) 1_465 1_655
B1 Li1 Li3 124.2(7) . 1_655
Li5 Li1 Li3 114.2(7) 1_654 1_655
O6 Li1 B2 97.7(7) 1_655 .
O7 Li1 B2 25.2(5) . .
O8 Li1 B2 114.0(6) 1_565 .
O3 Li1 B2 126.0(6) . .
Li4 Li1 B2 80.9(7) 1_465 .
B1 Li1 B2 117.1(6) . .
Li5 Li1 B2 142.1(7) 1_654 .
Li3 Li1 B2 63.7(6) 1_655 .
O6 Li1 Li2 90.3(7) 1_655 .
O7 Li1 Li2 103.8(5) . .
O8 Li1 Li2 146.1(7) 1_565 .
O3 Li1 Li2 40.9(4) . .
Li4 Li1 Li2 116.9(7) 1_465 .
B1 Li1 Li2 63.2(5) . .
Li5 Li1 Li2 120.2(6) 1_654 .
Li3 Li1 Li2 61.1(5) 1_655 .
B2 Li1 Li2 92.8(5) . .
O6 Li1 Li4 39.1(6) 1_655 1_565
O7 Li1 Li4 95.6(6) . 1_565
O8 Li1 Li4 77.4(6) 1_565 1_565
O3 Li1 Li4 140.9(6) . 1_565
Li4 Li1 Li4 114.1(8) 1_465 1_565
B1 Li1 Li4 156.5(6) . 1_565
Li5 Li1 Li4 60.9(7) 1_654 1_565
Li3 Li1 Li4 71.7(6) 1_655 1_565
B2 Li1 Li4 84.8(6) . 1_565
Li2 Li1 Li4 127.8(6) . 1_565
O6 Li1 Li2 78.9(7) 1_655 1_565
O7 Li1 Li2 88.7(5) . 1_565
O8 Li1 Li2 34.5(4) 1_565 1_565
O3 Li1 Li2 134.7(6) . 1_565
Li4 Li1 Li2 74.2(6) 1_465 1_565
B1 Li1 Li2 119.7(5) . 1_565
Li5 Li1 Li2 47.9(5) 1_654 1_565
Li3 Li1 Li2 115.1(7) 1_655 1_565
B2 Li1 Li2 96.6(5) . 1_565
Li2 Li1 Li2 166.5(6) . 1_565
Li4 Li1 Li2 44.2(4) 1_565 1_565
O10 Li2 O2 107.4(7) . .
O10 Li2 O3 139.7(9) . .
O2 Li2 O3 84.8(6) . .
O10 Li2 O8 108.3(8) . .
O2 Li2 O8 101.9(7) . .
O3 Li2 O8 106.3(7) . .
O10 Li2 Li4 43.7(6) . .
O2 Li2 Li4 67.8(6) . .
O3 Li2 Li4 146.2(8) . .
O8 Li2 Li4 98.7(7) . .
O10 Li2 Li5 113.6(9) . 1_644
O2 Li2 Li5 53.1(7) . 1_644
O3 Li2 Li5 104.4(7) . 1_644
O8 Li2 Li5 49.3(6) . 1_644
Li4 Li2 Li5 75.2(7) . 1_644
O10 Li2 B3 28.5(6) . .
O2 Li2 B3 135.5(7) . .
O3 Li2 B3 123.9(7) . .
O8 Li2 B3 101.0(6) . .
Li4 Li2 B3 71.3(6) . .
Li5 Li2 B3 130.1(8) 1_644 .
O10 Li2 Cu1 145.1(8) . 1_554
O2 Li2 Cu1 42.9(4) . 1_554
O3 Li2 Cu1 44.4(3) . 1_554
O8 Li2 Cu1 97.7(5) . 1_554
Li4 Li2 Cu1 110.7(6) . 1_554
Li5 Li2 Cu1 67.1(6) 1_644 1_554
B3 Li2 Cu1 160.7(6) . 1_554
O10 Li2 B4 134.1(8) . 1_554
O2 Li2 B4 96.1(7) . 1_554
O3 Li2 B4 79.9(6) . 1_554
O8 Li2 B4 26.7(5) . 1_554
Li4 Li2 B4 120.9(7) . 1_554
Li5 Li2 B4 53.0(6) 1_644 1_554
B3 Li2 B4 120.1(6) . 1_554
Cu1 Li2 B4 76.2(4) 1_554 1_554
O10 Li2 Li3 52.1(7) . 1_655
O2 Li2 Li3 84.7(7) . 1_655
O3 Li2 Li3 92.6(6) . 1_655
O8 Li2 Li3 160.3(7) . 1_655
Li4 Li2 Li3 66.4(6) . 1_655
Li5 Li2 Li3 131.5(7) 1_644 1_655
B3 Li2 Li3 63.0(6) . 1_655
Cu1 Li2 Li3 99.6(5) 1_554 1_655
B4 Li2 Li3 172.4(7) 1_554 1_655
O10 Li2 Li1 98.9(7) . .
O2 Li2 Li1 95.5(6) . .
O3 Li2 Li1 40.9(4) . .
O8 Li2 Li1 141.2(6) . .
Li4 Li2 Li1 120.0(7) . .
Li5 Li2 Li1 139.5(7) 1_644 .
B3 Li2 Li1 89.8(5) . .
Cu1 Li2 Li1 72.4(3) 1_554 .
B4 Li2 Li1 117.8(6) 1_554 .
Li3 Li2 Li1 54.6(5) 1_655 .
O10 Li2 Li3 92.7(7) . .
O2 Li2 Li3 159.2(7) . .
O3 Li2 Li3 76.2(5) . .
O8 Li2 Li3 76.0(6) . .
Li4 Li2 Li3 132.9(7) . .
Li5 Li2 Li3 123.7(8) 1_644 .
B3 Li2 Li3 64.2(6) . .
Cu1 Li2 Li3 116.4(5) 1_554 .
B4 Li2 Li3 72.6(6) 1_554 .
Li3 Li2 Li3 104.3(7) 1_655 .
Li1 Li2 Li3 75.6(5) . .
O4 Li3 O1 91.5(10) 1_455 .
O4 Li3 O6 96.0(10) 1_455 .
O1 Li3 O6 130.6(13) . .
O4 Li3 O10 102.0(11) 1_455 1_455
O1 Li3 O10 98.6(9) . 1_455
O6 Li3 O10 126.9(11) . 1_455
O4 Li3 Cu1 45.9(6) 1_455 1_455
O1 Li3 Cu1 48.1(5) . 1_455
O6 Li3 Cu1 132.6(10) . 1_455
O10 Li3 Cu1 93.0(7) 1_455 1_455
O4 Li3 Li6 94.9(10) 1_455 1_455
O1 Li3 Li6 50.6(8) . 1_455
O6 Li3 Li6 169.0(11) . 1_455
O10 Li3 Li6 48.5(7) 1_455 1_455
Cu1 Li3 Li6 57.7(6) 1_455 1_455
O4 Li3 Li1 75.4(7) 1_455 1_455
O1 Li3 Li1 162.5(11) . 1_455
O6 Li3 Li1 42.1(5) . 1_455
O10 Li3 Li1 95.6(8) 1_455 1_455
Cu1 Li3 Li1 121.1(7) 1_455 1_455
Li6 Li3 Li1 140.7(10) 1_455 1_455
O4 Li3 Li2 111.5(10) 1_455 1_455
O1 Li3 Li2 132.5(10) . 1_455
O6 Li3 Li2 89.1(8) . 1_455
O10 Li3 Li2 37.8(5) 1_455 1_455
Cu1 Li3 Li2 126.6(8) 1_455 1_455
Li6 Li3 Li2 85.4(8) 1_455 1_455
Li1 Li3 Li2 64.4(5) 1_455 1_455
O4 Li3 Li4 134.3(12) 1_455 1_455
O1 Li3 Li4 84.4(8) . 1_455
O6 Li3 Li4 120.8(10) . 1_455
O10 Li3 Li4 34.9(5) 1_455 1_455
Cu1 Li3 Li4 106.5(7) 1_455 1_455
Li6 Li3 Li4 48.9(7) 1_455 1_455
Li1 Li3 Li4 113.1(8) 1_455 1_455
Li2 Li3 Li4 49.6(6) 1_455 1_455
O4 Li3 Li2 144.3(12) 1_455 .
O1 Li3 Li2 62.9(6) . .
O6 Li3 Li2 84.7(8) . .
O10 Li3 Li2 106.0(7) 1_455 .
Cu1 Li3 Li2 110.3(6) 1_455 .
Li6 Li3 Li2 87.5(7) 1_455 .
Li1 Li3 Li2 122.6(7) 1_455 .
Li2 Li3 Li2 104.3(7) 1_455 .
Li4 Li3 Li2 71.1(6) 1_455 .
O10 Li4 O8 127.5(12) . 1_655
O10 Li4 O7 105.7(11) . 1_645
O8 Li4 O7 93.7(8) 1_655 1_645
O10 Li4 O6 112.0(11) . 1_645
O8 Li4 O6 113.9(9) 1_655 1_645
O7 Li4 O6 95.9(8) 1_645 1_645
O10 Li4 Li1 156.4(12) . 1_645
O8 Li4 Li1 54.8(6) 1_655 1_645
O7 Li4 Li1 52.5(6) 1_645 1_645
O6 Li4 Li1 82.2(7) 1_645 1_645
O10 Li4 Li6 58.7(9) . .
O8 Li4 Li6 109.6(11) 1_655 .
O7 Li4 Li6 49.3(8) 1_645 .
O6 Li4 Li6 125.3(11) 1_645 .
Li1 Li4 Li6 97.7(9) 1_645 .
O10 Li4 B4 112.2(11) . 1_654
O8 Li4 B4 33.1(5) 1_655 1_654
O7 Li4 B4 126.6(8) 1_645 1_654
O6 Li4 B4 103.0(9) 1_645 1_654
Li1 Li4 B4 81.0(7) 1_645 1_654
Li6 Li4 B4 131.2(11) . 1_654
O10 Li4 Li2 46.5(6) . .
O8 Li4 Li2 103.9(9) 1_655 .
O7 Li4 Li2 152.1(10) 1_645 .
O6 Li4 Li2 96.5(8) 1_645 .
Li1 Li4 Li2 154.4(10) 1_645 .
Li6 Li4 Li2 103.7(9) . .
B4 Li4 Li2 74.3(7) 1_654 .
O10 Li4 O2 87.9(9) . .
O8 Li4 O2 63.2(6) 1_655 .
O7 Li4 O2 156.7(9) 1_645 .
O6 Li4 O2 96.4(9) 1_645 .
Li1 Li4 O2 109.9(8) 1_645 .
Li6 Li4 O2 132.8(10) . .
B4 Li4 O2 30.7(5) 1_654 .
Li2 Li4 O2 44.6(5) . .
O10 Li4 B1 136.8(11) . 1_645
O8 Li4 B1 85.3(7) 1_655 1_645
O7 Li4 B1 98.0(8) 1_645 1_645
O6 Li4 B1 28.6(5) 1_645 1_645
Li1 Li4 B1 63.0(6) 1_645 1_645
Li6 Li4 B1 143.4(10) . 1_645
B4 Li4 B1 79.0(7) 1_654 1_645
Li2 Li4 B1 104.8(8) . 1_645
O2 Li4 B1 83.8(7) . 1_645
O10 Li4 Li3 50.6(8) . 1_655
O8 Li4 Li3 78.8(7) 1_655 1_655
O7 Li4 Li3 99.2(8) 1_645 1_655
O6 Li4 Li3 159.6(9) 1_645 1_655
Li1 Li4 Li3 117.9(8) 1_645 1_655
Li6 Li4 Li3 58.8(8) . 1_655
B4 Li4 Li3 78.7(7) 1_654 1_655
Li2 Li4 Li3 64.1(6) . 1_655
O2 Li4 Li3 74.5(7) . 1_655
B1 Li4 Li3 157.2(9) 1_645 1_655
O10 Li4 Li5 95.1(9) . 1_644
O8 Li4 Li5 90.4(9) 1_655 1_644
O7 Li4 Li5 150.0(9) 1_645 1_644
O6 Li4 Li5 55.6(7) 1_645 1_644
Li1 Li4 Li5 108.5(8) 1_645 1_644
Li6 Li4 Li5 153.2(10) . 1_644
B4 Li4 Li5 60.7(7) 1_654 1_644
Li2 Li4 Li5 52.8(6) . 1_644
O2 Li4 Li5 41.8(6) . 1_644
B1 Li4 Li5 52.7(6) 1_645 1_644
Li3 Li4 Li5 110.7(8) 1_655 1_644
O5 Li5 O8 136.5(13) . 1_466
O5 Li5 Li6 85.3(11) . 1_465
O8 Li5 Li6 129.7(13) 1_466 1_465
O5 Li5 O9 129.8(13) . 1_465
O8 Li5 O9 71.5(8) 1_466 1_465
Li6 Li5 O9 58.7(10) 1_465 1_465
O5 Li5 O2 108.3(11) . 1_466
O8 Li5 O2 99.6(10) 1_466 1_466
Li6 Li5 O2 86.9(12) 1_465 1_466
O9 Li5 O2 103.6(10) 1_465 1_466
O5 Li5 B4 146.0(13) . 1_465
O8 Li5 B4 34.1(6) 1_466 1_465
Li6 Li5 B4 96.0(11) 1_465 1_465
O9 Li5 B4 37.4(6) 1_465 1_465
O2 Li5 B4 105.7(9) 1_466 1_465
O5 Li5 Li2 137.9(12) . 1_466
O8 Li5 Li2 52.4(7) 1_466 1_466
Li6 Li5 Li2 120.2(12) 1_465 1_466
O9 Li5 Li2 92.1(8) 1_465 1_466
O2 Li5 Li2 47.6(6) 1_466 1_466
B4 Li5 Li2 69.5(7) 1_465 1_466
O5 Li5 O6 59.8(7) . 1_556
O8 Li5 O6 84.3(9) 1_466 1_556
Li6 Li5 O6 144.5(12) 1_465 1_556
O9 Li5 O6 149.7(12) 1_465 1_556
O2 Li5 O6 97.9(10) 1_466 1_556
B4 Li5 O6 116.0(10) 1_465 1_556
Li2 Li5 O6 86.9(9) 1_466 1_556
O5 Li5 B1 32.6(5) . 1_556
O8 Li5 B1 113.3(11) 1_466 1_556
Li6 Li5 B1 115.4(11) 1_465 1_556
O9 Li5 B1 158.3(12) 1_465 1_556
O2 Li5 B1 96.5(9) 1_466 1_556
B4 Li5 B1 142.4(11) 1_465 1_556
Li2 Li5 B1 107.6(10) 1_466 1_556
O6 Li5 B1 29.3(5) 1_556 1_556
O5 Li5 Li1 88.3(9) . 1_456
O8 Li5 Li1 48.6(6) 1_466 1_456
Li6 Li5 Li1 154.2(14) 1_465 1_456
O9 Li5 Li1 108.9(10) 1_465 1_456
O2 Li5 Li1 118.7(11) 1_466 1_456
B4 Li5 Li1 75.9(7) 1_465 1_456
Li2 Li5 Li1 80.4(7) 1_466 1_456
O6 Li5 Li1 41.1(5) 1_556 1_456
B1 Li5 Li1 66.9(7) 1_556 1_456
O5 Li5 B2 26.4(6) . .
O8 Li5 B2 158.4(12) 1_466 .
Li6 Li5 B2 59.2(9) 1_465 .
O9 Li5 B2 110.7(11) 1_465 .
O2 Li5 B2 100.6(9) 1_466 .
B4 Li5 B2 142.7(12) 1_465 .
Li2 Li5 B2 145.7(10) 1_466 .
O6 Li5 B2 85.4(7) 1_556 .
B1 Li5 B2 56.8(6) 1_556 .
Li1 Li5 B2 113.6(8) 1_456 .
O5 Li5 Cu1 128.4(10) . 1_465
O8 Li5 Cu1 94.3(8) 1_466 1_465
Li6 Li5 Cu1 60.5(9) 1_465 1_465
O9 Li5 Cu1 64.9(7) 1_465 1_465
O2 Li5 Cu1 39.5(5) 1_466 1_465
B4 Li5 Cu1 79.6(7) 1_465 1_465
Li2 Li5 Cu1 59.8(5) 1_466 1_465
O6 Li5 Cu1 136.7(10) 1_556 1_465
B1 Li5 Cu1 133.0(9) 1_556 1_465
Li1 Li5 Cu1 138.6(8) 1_456 1_465
B2 Li5 Cu1 106.2(8) . 1_465
O7 Li6 O9 134.9(15) 1_645 .
O7 Li6 Li5 105.7(13) 1_645 1_645
O9 Li6 Li5 61.1(9) . 1_645
O7 Li6 O1 106.6(11) 1_645 1_655
O9 Li6 O1 118.1(12) . 1_655
Li5 Li6 O1 115.2(14) 1_645 1_655
O7 Li6 O10 98.7(12) 1_645 .
O9 Li6 O10 69.3(9) . .
Li5 Li6 O10 128.3(13) 1_645 .
O1 Li6 O10 99.7(11) 1_655 .
O7 Li6 Li4 55.9(8) 1_645 .
O9 Li6 Li4 109.3(12) . .
Li5 Li6 Li4 146.1(15) 1_645 .
O1 Li6 Li4 98.1(10) 1_655 .
O10 Li6 Li4 44.9(7) . .
O7 Li6 B3 123.8(13) 1_645 .
O9 Li6 B3 35.6(6) . .
Li5 Li6 B3 96.4(11) 1_645 .
O1 Li6 B3 109.3(11) 1_655 .
O10 Li6 B3 34.0(6) . .
Li4 Li6 B3 77.2(9) . .
O7 Li6 B2 31.9(6) 1_645 1_645
O9 Li6 B2 128.1(12) . 1_645
Li5 Li6 B2 77.4(10) 1_645 1_645
O1 Li6 B2 106.7(10) 1_655 1_645
O10 Li6 B2 128.7(12) . 1_645
Li4 Li6 B2 87.8(10) . 1_645
B3 Li6 B2 142.5(13) . 1_645
O7 Li6 Cu1 150.6(12) 1_645 .
O9 Li6 Cu1 73.0(8) . .
Li5 Li6 Cu1 78.1(10) 1_645 .
O1 Li6 Cu1 48.8(6) 1_655 .
O10 Li6 Cu1 101.2(10) . .
Li4 Li6 Cu1 132.7(11) . .
B3 Li6 Cu1 83.8(8) . .
B2 Li6 Cu1 129.3(11) 1_645 .
O7 Li6 O5 59.5(8) 1_645 1_645
O9 Li6 O5 100.5(10) . 1_645
Li5 Li6 O5 46.9(8) 1_645 1_645
O1 Li6 O5 119.0(11) 1_655 1_645
O10 Li6 O5 139.0(13) . 1_645
Li4 Li6 O5 111.9(10) . 1_645
B3 Li6 O5 128.0(11) . 1_645
B2 Li6 O5 30.7(5) 1_645 1_645
Cu1 Li6 O5 113.9(9) . 1_645
O7 Li6 B3 85.1(9) 1_645 1_655
O9 Li6 B3 139.0(13) . 1_655
Li5 Li6 B3 105.7(12) 1_645 1_655
O1 Li6 B3 27.9(6) 1_655 1_655
O10 Li6 B3 121.3(11) . 1_655
Li4 Li6 B3 100.9(9) . 1_655
B3 Li6 B3 137.2(13) . 1_655
B2 Li6 B3 79.0(8) 1_645 1_655
Cu1 Li6 B3 66.1(7) . 1_655
O5 Li6 B3 92.9(8) 1_645 1_655
O7 Li6 Li3 115.9(11) 1_645 1_655
O9 Li6 Li3 93.9(10) . 1_655
Li5 Li6 Li3 137.0(13) 1_645 1_655
O1 Li6 Li3 43.7(7) 1_655 1_655
O10 Li6 Li3 56.5(8) . 1_655
Li4 Li6 Li3 72.3(9) . 1_655
B3 Li6 Li3 69.6(8) . 1_655
B2 Li6 Li3 137.8(11) 1_645 1_655
Cu1 Li6 Li3 60.5(7) . 1_655
O5 Li6 Li3 162.1(11) 1_645 1_655
B3 Li6 Li3 69.3(9) 1_655 1_655
O2 Cu1 O3 88.7(5) 1_556 1_556
O2 Cu1 O4 170.9(7) 1_556 .
O3 Cu1 O4 94.6(5) 1_556 .
O2 Cu1 O1 91.2(5) 1_556 1_655
O3 Cu1 O1 178.5(5) 1_556 1_655
O4 Cu1 O1 85.7(5) . 1_655
O2 Cu1 Li6 74.8(6) 1_556 .
O3 Cu1 Li6 129.0(6) 1_556 .
O4 Cu1 Li6 96.6(7) . .
O1 Cu1 Li6 52.4(6) 1_655 .
O2 Cu1 Li3 130.9(5) 1_556 1_655
O3 Cu1 Li3 136.2(5) 1_556 1_655
O4 Cu1 Li3 43.4(5) . 1_655
O1 Cu1 Li3 44.5(5) 1_655 1_655
Li6 Cu1 Li3 61.8(6) . 1_655
O2 Cu1 Li2 43.9(4) 1_556 1_556
O3 Cu1 Li2 47.5(4) 1_556 1_556
O4 Cu1 Li2 135.9(4) . 1_556
O1 Cu1 Li2 132.8(4) 1_655 1_556
Li6 Cu1 Li2 94.3(5) . 1_556
Li3 Cu1 Li2 151.8(6) 1_655 1_556
O2 Cu1 Li5 44.6(6) 1_556 1_645
O3 Cu1 Li5 94.3(5) 1_556 1_645
O4 Cu1 Li5 126.6(6) . 1_645
O1 Cu1 Li5 86.6(5) 1_655 1_645
Li6 Cu1 Li5 41.4(7) . 1_645
Li3 Cu1 Li5 102.4(6) 1_655 1_645
Li2 Cu1 Li5 53.1(5) 1_556 1_645
O6 B1 O3 126.2(12) . .
O6 B1 O5 117.1(11) . 1_554
O3 B1 O5 116.6(12) . 1_554
O6 B1 Li5 75.1(10) . 1_554
O3 B1 Li5 147.2(11) . 1_554
O5 B1 Li5 47.8(8) 1_554 1_554
O6 B1 Li1 91.6(9) . .
O3 B1 Li1 48.3(6) . .
O5 B1 Li1 131.4(9) 1_554 .
Li5 B1 Li1 115.2(8) 1_554 .
O6 B1 Li4 53.6(9) . 1_465
O3 B1 Li4 100.4(8) . 1_465
O5 B1 Li4 113.8(10) 1_554 1_465
Li5 B1 Li4 71.0(8) 1_554 1_465
Li1 B1 Li4 52.1(5) . 1_465
O7 B2 O5 122.1(13) . .
O7 B2 O4 119.2(15) . .
O5 B2 O4 118.6(14) . .
O7 B2 Li6 48.8(9) . 1_465
O5 B2 Li6 82.4(10) . 1_465
O4 B2 Li6 146.3(13) . 1_465
O7 B2 Li5 88.9(10) . .
O4 B2 Li5 145.8(13) . .
O5 B2 Li1 159.1(10) . .
O4 B2 Li1 80.3(10) . .
Li6 B2 Li1 85.4(7) 1_465 .
Li5 B2 Li1 128.0(8) . .
O1 B3 O10 121.6(15) . .
O1 B3 O9 126.8(14) . .
O10 B3 O9 111.5(14) . .
O1 B3 Li6 172.7(13) . .
O10 B3 Li6 59.4(10) . .
O9 B3 Li6 52.8(9) . .
O1 B3 Li2 82.2(10) . .
O9 B3 Li2 151.0(11) . .
Li6 B3 Li2 98.4(8) . .
O1 B3 Li6 49.5(9) . 1_455
O10 B3 Li6 120.6(12) . 1_455
O9 B3 Li6 103.1(10) . 1_455
Li6 B3 Li6 137.2(13) . 1_455
Li2 B3 Li6 97.4(8) . 1_455
O2 B4 O8 127.7(13) 1_456 1_556
O2 B4 O9 121.6(13) 1_456 .
O8 B4 O9 110.5(12) 1_556 .
O2 B4 Li5 172.3(13) 1_456 1_645
O8 B4 Li5 54.8(9) 1_556 1_645
O9 B4 Li5 55.8(9) . 1_645
O2 B4 Li4 76.9(9) 1_456 1_456
O8 B4 Li4 52.7(8) 1_556 1_456
O9 B4 Li4 153.5(12) . 1_456
Li5 B4 Li4 103.2(9) 1_645 1_456
O2 B4 Li2 129.9(11) 1_456 1_556
O9 B4 Li2 94.8(7) . 1_556
Li5 B4 Li2 57.5(7) 1_645 1_556
Li4 B4 Li2 84.3(7) 1_456 1_556
B3 O1 Li3 150.7(12) . .
B3 O1 Cu1 121.5(10) . 1_455
Li3 O1 Cu1 87.5(7) . 1_455
B3 O1 Li6 102.5(11) . 1_455
Li3 O1 Li6 85.8(10) . 1_455
Cu1 O1 Li6 78.8(7) 1_455 1_455
B4 O2 Cu1 124.5(10) 1_654 1_554
B4 O2 Li2 136.6(10) 1_654 .
Cu1 O2 Li2 93.2(6) 1_554 .
B4 O2 Li5 113.1(12) 1_654 1_644
Cu1 O2 Li5 95.9(7) 1_554 1_644
Li2 O2 Li5 79.3(8) . 1_644
B4 O2 Li4 72.5(9) 1_654 .
Cu1 O2 Li4 160.5(7) 1_554 .
Li2 O2 Li4 67.6(6) . .
Li5 O2 Li4 83.9(9) 1_644 .
B1 O3 Cu1 124.5(8) . 1_554
B1 O3 Li2 122.6(9) . .
Cu1 O3 Li2 88.2(5) 1_554 .
B1 O3 Li1 100.6(8) . .
Cu1 O3 Li1 121.1(5) 1_554 .
Li2 O3 Li1 98.2(6) . .
B2 O4 Li3 131.3(13) . 1_655
B2 O4 Cu1 125.1(11) . .
Li3 O4 Cu1 90.7(8) 1_655 .
B2 O5 B1 134.9(11) . 1_556
B2 O5 Li5 114.3(12) . .
B1 O5 Li5 99.6(10) 1_556 .
B2 O5 Li6 66.9(9) . 1_465
B1 O5 Li6 142.1(9) 1_556 1_465
Li5 O5 Li6 47.8(9) . 1_465
B1 O6 Li1 133.2(10) . 1_455
B1 O6 Li3 113.7(12) . .
Li1 O6 Li3 89.8(9) 1_455 .
B1 O6 Li4 97.8(11) . 1_465
Li1 O6 Li4 108.8(9) 1_455 1_465
Li3 O6 Li4 114.3(10) . 1_465
B1 O6 Li5 75.6(10) . 1_554
Li1 O6 Li5 72.4(7) 1_455 1_554
Li3 O6 Li5 160.6(10) . 1_554
Li4 O6 Li5 79.7(9) 1_465 1_554
B2 O7 Li6 99.3(12) . 1_465
B2 O7 Li1 115.2(10) . .
Li6 O7 Li1 136.5(10) 1_465 .
B2 O7 Li4 173.0(11) . 1_465
Li6 O7 Li4 74.7(10) 1_465 1_465
Li1 O7 Li4 71.8(7) . 1_465
B4 O8 Li5 91.2(11) 1_554 1_644
B4 O8 Li4 94.3(10) 1_554 1_455
Li5 O8 Li4 152.4(10) 1_644 1_455
B4 O8 Li1 136.0(10) 1_554 1_545
Li5 O8 Li1 84.7(8) 1_644 1_545
Li4 O8 Li1 72.7(7) 1_455 1_545
B4 O8 Li2 110.2(10) 1_554 .
Li5 O8 Li2 78.3(8) 1_644 .
Li4 O8 Li2 124.4(8) 1_455 .
Li1 O8 Li2 111.6(7) 1_545 .
B3 O9 B4 121.7(11) . .
B3 O9 Li6 91.6(11) . .
B4 O9 Li6 146.7(12) . .
B3 O9 Li5 150.6(12) . 1_645
B4 O9 Li5 86.7(11) . 1_645
Li6 O9 Li5 60.2(10) . 1_645
B3 O10 Li4 152.4(16) . .
B3 O10 Li2 112.0(11) . .
Li4 O10 Li2 89.8(9) . .
B3 O10 Li6 86.6(11) . .
Li4 O10 Li6 76.4(10) . .
Li2 O10 Li6 158.5(10) . .
B3 O10 Li3 102.0(11) . 1_655
Li4 O10 Li3 94.5(9) . 1_655
Li2 O10 Li3 90.1(9) . 1_655
Li6 O10 Li3 75.0(9) . 1_655

loop_
_geom_bond_atom_site_label_1
_geom_bond_atom_site_label_2
_geom_bond_distance
_geom_bond_site_symmetry_2
Li1 O6 1.865(17) 1_655
Li1 O7 1.988(14) .
Li1 O8 2.037(15) 1_565
Li1 O3 2.037(14) .
Li1 Li4 2.38(2) 1_465
Li1 B1 2.684(18) .
Li1 Li5 2.70(2) 1_654
Li1 Li3 2.78(2) 1_655
Li1 B2 2.82(2) .
Li1 Li2 3.079(16) .
Li1 Li4 3.32(2) 1_565
Li1 Li2 3.395(16) 1_565
Li2 O10 1.832(16) .
Li2 O2 1.920(16) .
Li2 O3 2.037(15) .
Li2 O8 2.066(16) .
Li2 Li4 2.53(2) .
Li2 Li5 2.55(2) 1_644
Li2 B3 2.67(2) .
Li2 Cu1 2.763(11) 1_554
Li2 B4 2.837(19) 1_554
Li2 Li3 2.99(3) 1_655
Li2 Li3 3.11(2) .
Li3 O4 1.85(2) 1_455
Li3 O1 1.89(2) .
Li3 O6 2.07(2) .
Li3 O10 2.36(3) 1_455
Li3 Cu1 2.70(2) 1_455
Li3 Li6 2.73(3) 1_455
Li3 Li1 2.78(2) 1_455
Li3 Li2 2.99(3) 1_455
Li3 Li4 3.04(3) 1_455
Li4 O10 1.75(2) .
Li4 O8 1.977(19) 1_655
Li4 O7 2.07(2) 1_645
Li4 O6 2.22(3) 1_645
Li4 Li1 2.38(2) 1_645
Li4 Li6 2.41(3) .
Li4 B4 2.48(2) 1_654
Li4 O2 2.53(2) .
Li4 B1 2.73(3) 1_645
Li4 Li3 3.04(3) 1_655
Li4 Li5 3.10(3) 1_644
Li5 O5 1.96(2) .
Li5 O8 1.98(2) 1_466
Li5 Li6 1.99(3) 1_465
Li5 O9 2.00(2) 1_465
Li5 O2 2.08(3) 1_466
Li5 B4 2.42(3) 1_465
Li5 Li2 2.55(2) 1_466
Li5 O6 2.60(3) 1_556
Li5 B1 2.61(2) 1_556
Li5 Li1 2.70(2) 1_456
Li5 B2 2.82(3) .
Li5 Cu1 2.94(2) 1_465
Li6 O7 1.89(3) 1_645
Li6 O9 1.96(2) .
Li6 Li5 1.99(3) 1_645
Li6 O1 2.11(3) 1_655
Li6 O10 2.12(3) .
Li6 B3 2.46(3) .
Li6 B2 2.48(3) 1_645
Li6 Cu1 2.62(3) .
Li6 O5 2.67(3) 1_645
Li6 B3 2.71(3) 1_655
Li6 Li3 2.73(3) 1_655
Cu1 O2 1.883(12) 1_556
Cu1 O3 1.933(10) 1_556
Cu1 O4 1.936(12) .
Cu1 O1 2.008(10) 1_655
Cu1 Li3 2.70(2) 1_655
Cu1 Li2 2.763(11) 1_556
Cu1 Li5 2.94(2) 1_645
B1 O6 1.32(2) .
B1 O3 1.413(14) .
B1 O5 1.426(16) 1_554
B1 Li5 2.61(2) 1_554
B1 Li4 2.73(3) 1_465
B2 O7 1.33(2) .
B2 O5 1.38(2) .
B2 O4 1.389(19) .
B2 Li6 2.48(3) 1_465
B3 O1 1.30(2) .
B3 O10 1.38(2) .
B3 O9 1.43(2) .
B3 Li6 2.71(3) 1_455
B4 O2 1.327(18) 1_456
B4 O8 1.356(18) 1_556
B4 O9 1.473(18) .
B4 Li5 2.42(3) 1_645
B4 Li4 2.48(2) 1_456
B4 Li2 2.837(19) 1_556
O1 Cu1 2.008(10) 1_455
O1 Li6 2.11(3) 1_455
O2 B4 1.327(18) 1_654
O2 Cu1 1.883(12) 1_554
O2 Li5 2.08(3) 1_644
O3 Cu1 1.933(10) 1_554
O4 Li3 1.85(2) 1_655
O5 B1 1.426(16) 1_556
O5 Li6 2.67(3) 1_465
O6 Li1 1.865(17) 1_455
O6 Li4 2.22(3) 1_465
O6 Li5 2.60(3) 1_554
O7 Li6 1.89(3) 1_465
O7 Li4 2.07(2) 1_465
O8 B4 1.356(18) 1_554
O8 Li5 1.98(2) 1_644
O8 Li4 1.977(19) 1_455
O8 Li1 2.037(15) 1_545
O9 Li5 2.00(2) 1_645
O10 Li3 2.36(3) 1_655
